data_2104489
loop_
_publ_author_name
'Marsh, Richard E.'

_publ_section_title
;
 Space groups <i>P</i>1 and <i>Cc</i>: how are they doing?
;
_journal_coeditor_code BK5088
_journal_issue 6
_journal_name_full 'Acta Crystallographica Section B'
_journal_page_first 782
_journal_page_last 783
_journal_paper_doi 10.1107/S0108768109046448
_journal_volume 65
_journal_year 2009
_chemical_formula_moiety 'C54 H18 F20 N6 Ru, 3(C H2 Cl2)'
_chemical_formula_sum 'C57 H24 Cl6 F20 N6 Ru'
_chemical_formula_weight 1486.6
_chemical_name_systematic
;
Dipyridine-(5,10,15,20-tetrakis(pentafluorophenyl)prophyrinato)-
ruthenium(ii) tri(dichloromethane) solvate. 
;
_space_group_IT_number 15
_symmetry_cell_setting monoclinic
_symmetry_space_group_name_Hall '-C 2yc'
_symmetry_space_group_name_H-M 'C 1 2/c 1'
_cell_angle_alpha 90.00
_cell_angle_beta 113.669(2)
_cell_angle_gamma 90.00
_cell_formula_units_Z 4
_cell_length_a 26.593(3)
_cell_length_b 8.8500(10)
_cell_length_c 27.101(3)
_cell_measurement_temperature 294(2)
_cell_volume 5841.6(11)
_diffrn_radiation_type MoK\a
_diffrn_radiation_wavelength 0.71073
_exptl_crystal_colour RED
_exptl_crystal_density_diffrn 1.690
_exptl_crystal_description PLATE
_exptl_crystal_F_000 2936
_cod_data_source_file bk5088.cif
_cod_data_source_block IREFEQ
_cod_depositor_comments
;
The following automatic conversions were performed:
'_symmetry_cell_setting' value 'Monoclinic' changed to 'monoclinic'
according to '/home/saulius/struct/CIF-dictionaries/cif_core.dic'
dictionary named 'cif_core.dic' version 2.4.1 from 2010-06-29.

Automatic conversion script
Id: cif_fix_enum 1527 2010-12-29 10:47:43Z saulius 

The following automatic conversions were performed:

'_symmetry_cell_setting' value 'Monoclinic' changed to 'monoclinic'
according to /home/saulius/struct/CIF-dictionaries/cif_core.dic
dictionary named 'cif_core.dic' version 2.4.1 from 2010-06-29.

Automatic conversion script
Id: cif_fix_values 1715 2011-07-08 13:25:40Z adriana 
;
_cod_original_cell_volume 5841.7(12)
_cod_original_sg_symbol_H-M C2/c
_cod_database_code 2104489

loop_
_symmetry_equiv_pos_as_xyz
'x, y, z'
'-x, y, 1/2-z'
'-x, -y, -z'
'x, -y, z+1/2'
'x+1/2, y+1/2, z'
'1/2-x, 1/2+y, 1/2-z'
'1/2-x, 1/2-y, -z'
'x+1/2, -y+1/2, z+1/2'

loop_
_atom_site_label
_atom_site_type_symbol
_atom_site_fract_x
_atom_site_fract_y
_atom_site_fract_z
_atom_site_occupancy
Ru1 Ru 0.25 0.25 0.5 1
F1 F 0.29968 0.6259 0.37153 1
F2 F 0.32116 0.7186 0.28733 1
F3 F 0.33120 0.5150 0.21768 1
F4 F 0.31710 0.2172 0.23167 1
F5 F 0.29544 0.1236 0.31530 1
F6 F 0.06147 0.6226 0.42835 1
F7 F -0.04354 0.6824 0.36495 1
F8 F -0.10426 0.4779 0.29182 1
F9 F -0.05944 0.2116 0.28225 1
F10 F 0.04532 0.1498 0.34707 1
N1 N 0.20786 0.3255 0.42318 1
N2 N 0.18056 0.2681 0.51446 1
N3 N 0.27524 0.4699 0.52944 1
C1 C 0.28292 0.3246 0.39230 1
C2 C 0.22840 0.3490 0.38485 1
C3 C 0.18457 0.3963 0.33513 1
H1 H 0.1877 0.4193 0.3030 1
C4 C 0.13870 0.4006 0.34400 1
H2 H 0.1040 0.4270 0.3190 1
C5 C 0.15258 0.3568 0.39930 1
C6 C 0.11620 0.3495 0.42418 1
C7 C 0.12958 0.3105 0.47822 1
C8 C 0.09104 0.3002 0.50336 1
H3 H 0.0538 0.3232 0.4874 1
C9 C 0.11858 0.2518 0.55391 1
H4 H 0.1042 0.2348 0.5795 1
C10 C 0.17469 0.2312 0.56102 1
C11 C 0.29770 0.3714 0.34628 1
C12 C 0.30220 0.2716 0.31004 1
C13 C 0.31424 0.3164 0.26712 1
C14 C 0.32086 0.4673 0.25973 1
C15 C 0.31584 0.5698 0.29480 1
C16 C 0.30442 0.5212 0.33750 1
C17 C 0.02464 0.2845 0.35216 1
C18 C -0.02885 0.3144 0.31896 1
C19 C -0.05200 0.4461 0.32372 1
C20 C -0.02126 0.5498 0.36097 1
C21 C 0.03284 0.5184 0.39304 1
C22 C 0.05724 0.3857 0.39000 1
C23 C 0.27168 0.5172 0.57555 1
H5 H 0.2548 0.4545 0.5930 1
C24 C 0.29301 0.6596 0.59768 1
H6 H 0.2904 0.6925 0.6299 1
C25 C 0.31740 0.7502 0.57282 1
H7 H 0.3322 0.8455 0.5878 1
C26 C 0.32018 0.7011 0.52552 1
H8 H 0.3370 0.7633 0.5079 1
C27 C 0.29855 0.5615 0.50336 1
H9 H 0.2999 0.5297 0.4704 1
C28 C -0.0635 0.1481 0.4600 1
H10 H -0.0944 0.0944 0.4601 1
H11 H -0.0354 0.1488 0.4954 1
Cl1 Cl -0.08227 0.32588 0.44124 1
Cl2 Cl -0.03976 0.05834 0.41860 1
C29 C 0.5 0.3649 0.25 1
H12 H 0.4937 0.4269 0.2756 1
Cl3 Cl 0.44452 0.2609 0.21810 1

loop_
_geom_angle_atom_site_label_1
_geom_angle_atom_site_label_2
_geom_angle_atom_site_label_3
_geom_angle
_geom_angle_site_symmetry_1
_geom_angle_site_symmetry_2
_geom_angle_site_symmetry_3
_geom_angle_publ_flag
N1 Ru1 N2 90.09 . . . yes
N1 Ru1 N3 92.57 . . . yes
N1 Ru1 N1 180.00 . . 7_556 yes
N1 Ru1 N2 89.91 . . 7_556 yes
N1 Ru1 N3 87.43 . . 7_556 yes
N2 Ru1 N3 91.72 . . . yes
N1 Ru1 N2 89.91 7_556 . . yes
N2 Ru1 N2 180.00 . . 7_556 yes
N2 Ru1 N3 88.28 . . 7_556 yes
N1 Ru1 N3 87.43 7_556 . . yes
N2 Ru1 N3 88.28 7_556 . . yes
N3 Ru1 N3 180.00 . . 7_556 yes
N1 Ru1 N2 90.09 7_556 . 7_556 yes
N1 Ru1 N3 92.57 7_556 . 7_556 yes
N2 Ru1 N3 91.72 7_556 . 7_556 yes
Ru1 N1 C2 126.91 . . . yes
Ru1 N1 C5 126.25 . . . yes
C2 N1 C5 106.79 . . . yes
Ru1 N2 C7 126.52 . . . yes
Ru1 N2 C10 127.12 . . . yes
C7 N2 C10 106.24 . . . yes
Ru1 N3 C23 120.27 . . . yes
Ru1 N3 C27 119.35 . . . yes
C23 N3 C27 120.25 . . . yes
C2 C1 C11 115.95 . . . no
C2 C1 C10 126.56 . . 7_556 no
C10 C1 C11 117.41 7_556 . . no
N1 C2 C1 124.97 . . . yes
N1 C2 C3 109.46 . . . yes
C1 C2 C3 125.51 . . . no
C2 C3 C4 107.07 . . . no
C3 C4 C5 107.92 . . . no
N1 C5 C4 108.76 . . . yes
N1 C5 C6 125.79 . . . yes
C4 C5 C6 125.44 . . . no
C5 C6 C7 125.81 . . . no
C5 C6 C22 116.77 . . . no
C7 C6 C22 117.43 . . . no
N2 C7 C6 125.37 . . . yes
N2 C7 C8 109.29 . . . yes
C6 C7 C8 125.25 . . . no
C7 C8 C9 107.63 . . . no
C8 C9 C10 106.85 . . . no
N2 C10 C9 109.99 . . . yes
N2 C10 C1 124.48 . . 7_556 yes
C1 C10 C9 125.48 7_556 . . no
C1 C11 C12 123.09 . . . no
C1 C11 C16 120.29 . . . no
C12 C11 C16 116.53 . . . no
F5 C12 C11 120.26 . . . yes
F5 C12 C13 117.19 . . . yes
C11 C12 C13 122.55 . . . no
F4 C13 C12 121.31 . . . yes
F4 C13 C14 119.38 . . . yes
C12 C13 C14 119.24 . . . no
F3 C14 C13 120.78 . . . yes
F3 C14 C15 119.65 . . . yes
C13 C14 C15 119.56 . . . no
F2 C15 C14 120.09 . . . yes
F2 C15 C16 120.18 . . . yes
C14 C15 C16 119.72 . . . no
F1 C16 C11 119.42 . . . yes
F1 C16 C15 118.20 . . . yes
C11 C16 C15 122.38 . . . no
F10 C17 C18 117.66 . . . yes
F10 C17 C22 119.54 . . . yes
C18 C17 C22 122.79 . . . no
F9 C18 C17 120.84 . . . yes
F9 C18 C19 119.27 . . . yes
C17 C18 C19 119.86 . . . no
F8 C19 C18 121.02 . . . yes
F8 C19 C20 119.59 . . . yes
C18 C19 C20 119.38 . . . no
F7 C20 C19 119.71 . . . yes
F7 C20 C21 120.66 . . . yes
C19 C20 C21 119.61 . . . no
F6 C21 C20 117.79 . . . yes
F6 C21 C22 119.62 . . . yes
C20 C21 C22 122.59 . . . no
C6 C22 C17 120.71 . . . no
C6 C22 C21 123.54 . . . no
C17 C22 C21 115.73 . . . no
N3 C23 C24 120.10 . . . yes
C23 C24 C25 120.20 . . . no
C24 C25 C26 119.01 . . . no
C25 C26 C27 120.77 . . . no
N3 C27 C26 119.63 . . . yes
Cl1 C28 Cl2 112.77 . . . yes

loop_
_geom_bond_atom_site_label_1
_geom_bond_atom_site_label_2
_geom_bond_distance
_geom_bond_site_symmetry_1
_geom_bond_site_symmetry_2
_geom_bond_publ_flag
Ru1 N1 2.0404 . . yes
Ru1 N2 2.0421 . . yes
Ru1 N3 2.1082 . . yes
Ru1 N1 2.0404 . 7_556 yes
Ru1 N2 2.0421 . 7_556 yes
Ru1 N3 2.1082 . 7_556 yes
Cl1 C28 1.6671 . . yes
Cl2 C28 1.6903 . . yes
Cl3 C29 1.6575 . . yes
F1 C16 1.3485 . . yes
F2 C15 1.3484 . . yes
F3 C14 1.3432 . . yes
F4 C13 1.3260 . . yes
F5 C12 1.3375 . . yes
F6 C21 1.3270 . . yes
F7 C20 1.3383 . . yes
F8 C19 1.3392 . . yes
F9 C18 1.3526 . . yes
F10 C17 1.3429 . . yes
N1 C2 1.3698 . . yes
N1 C5 1.3758 . . yes
N2 C10 1.3716 . . yes
N2 C7 1.3690 . . yes
N3 C23 1.3567 . . yes
N3 C27 1.3758 . . yes
C1 C11 1.5083 . . no
C1 C10 1.4036 . 7_556 no
C1 C2 1.3980 . . no
C2 C3 1.4451 . . no
C3 C4 1.3352 . . no
C4 C5 1.4451 . . no
C5 C6 1.3851 . . no
C6 C7 1.4044 . . no
C6 C22 1.5010 . . no
C7 C8 1.4435 . . no
C8 C9 1.3383 . . no
C9 C10 1.4374 . . no
C11 C16 1.3712 . . no
C11 C12 1.3614 . . no
C12 C13 1.3826 . . no
C13 C14 1.3722 . . no
C14 C15 1.3586 . . no
C15 C16 1.3779 . . no
C17 C18 1.3694 . . no
C17 C22 1.3753 . . no
C18 C19 1.3483 . . no
C19 C20 1.3664 . . no
C20 C21 1.3778 . . no
C21 C22 1.3601 . . no
C23 C24 1.4130 . . no
C24 C25 1.3669 . . no
C25 C26 1.3833 . . no
C26 C27 1.3930 . . no
C3 H1 0.9300 . . no
C4 H2 0.9300 . . no
C8 H3 0.9300 . . no
C9 H4 0.9300 . . no
C23 H5 0.9500 . . no
C24 H6 0.9500 . . no
C25 H7 0.9500 . . no
C26 H8 0.9500 . . no
C27 H9 0.9500 . . no
C28 H10 0.9500 . . no
C28 H11 0.9500 . . no
C29 H12 0.9500 . . no
C29 H12 0.9500 . 2_655 no
